data_2010842
loop_
_publ_author_name
'Hosomi, Hiroyuki'
'Ohba, Shigeru'
'Ito, Yoshikatsu'

_publ_section_title
;
 Charge-transfer complexes of <i>N</i>-methyl-, <i>N</i>-isopropyl-,
 <i>N</i>-butyl- and <i>N</i>-isobutylcarbazole with 3,5-dinitrobenzoic
 acid
;
_journal_issue 4
_journal_name_full 'Acta Crystallographica Section C'
_journal_page_first e144
_journal_page_last e146
_journal_paper_doi 10.1107/S010827010000384X
_journal_volume 56
_journal_year 2000
_chemical_formula_moiety 'C16 H17 N1, C7 H4 N2 O6'
_chemical_formula_sum 'C23 H21 N3 O6'
_chemical_formula_weight 435.44
_space_group_IT_number 2
_symmetry_cell_setting triclinic
_symmetry_space_group_name_Hall '-P 1'
_symmetry_space_group_name_H-M 'P -1'
_cell_angle_alpha 102.360(10)
_cell_angle_beta 92.340(10)
_cell_angle_gamma 109.910(10)
_cell_formula_units_Z 4
_cell_length_a 16.723(2)
_cell_length_b 16.784(3)
_cell_length_c 8.4129(9)
_cell_measurement_reflns_used 25
_cell_measurement_temperature 298.0(10)
_cell_measurement_theta_max 14.7
_cell_measurement_theta_min 11.8
_cell_volume 2152.0(5)
_computing_cell_refinement 'MSC/AFC Diffractometer Control Software'
_computing_data_collection
;
MSC/AFC Diffractometer Control Software
(Molecular Structure Corporation, 1993)
;
_computing_data_reduction 'TEXSAN (Molecular Structure Corporation, 1999)'
_computing_publication_material TEXSAN
_computing_structure_refinement 'SHELXL97 (Sheldrick, 1997)'
_computing_structure_solution 'SHELXS97 (Sheldrick, 1997)'
_diffrn_measurement_device_type 'Rigaku AFC-7R'
_diffrn_measurement_method \q-2\q
_diffrn_radiation_type MoK\a
_diffrn_radiation_wavelength .71073
_diffrn_reflns_av_R_equivalents .010
_diffrn_reflns_limit_h_max 22
_diffrn_reflns_limit_h_min 0
_diffrn_reflns_limit_k_max 22
_diffrn_reflns_limit_k_min -22
_diffrn_reflns_limit_l_max 11
_diffrn_reflns_limit_l_min -11
_diffrn_reflns_number 10208
_diffrn_reflns_theta_max 27.5
_diffrn_reflns_theta_min 2.5
_diffrn_standards_decay_% 0
_diffrn_standards_interval_count 150
_diffrn_standards_number 3
_exptl_absorpt_coefficient_mu .099
_exptl_absorpt_correction_type none
_exptl_crystal_colour orange
_exptl_crystal_density_diffrn 1.344
_exptl_crystal_density_method 'not measured'
_exptl_crystal_description prism
_exptl_crystal_size_max .6
_exptl_crystal_size_mid .5
_exptl_crystal_size_min .2
_refine_diff_density_max .24
_refine_diff_density_min -.25
_refine_ls_extinction_method none
_refine_ls_goodness_of_fit_ref 1.74
_refine_ls_hydrogen_treatment mixed
_refine_ls_number_parameters 593
_refine_ls_number_reflns 9870
_refine_ls_R_factor_gt .061
_refine_ls_shift/su_max .001
_refine_ls_structure_factor_coef Fsqd
_refine_ls_weighting_details 'w = 1/[\s^2^(Fo^2^) + (0.0500P)^2^] where P = (Fo^2^+2Fc^2^)/3'
_refine_ls_weighting_scheme calc
_refine_ls_wR_factor_ref .192
_reflns_number_gt 4817
_reflns_number_total 9870
_reflns_threshold_expression 'I > 2\s(I)'
_cod_data_source_file qa0229.cif
_cod_data_source_block III
_cod_original_cell_volume 2152.0(6)
_cod_database_code 2010842

loop_
_symmetry_equiv_pos_as_xyz
x,y,z
-x,-y,-z

loop_
_atom_site_label
_atom_site_fract_x
_atom_site_fract_y
_atom_site_fract_z
_atom_site_U_iso_or_equiv
_atom_site_adp_type
_atom_site_calc_flag
_atom_site_refinement_flags
_atom_site_occupancy
_atom_site_disorder_assembly
_atom_site_disorder_group
_atom_site_type_symbol
O1 .1139(2) .3069(2) .8584(3) .0751(8) Uani d . 1.00 . . O
O1* -.07040(10) .21430(10) .5645(3) .0705(6) Uani d . 1.00 . . O
O2 .0230(2) .16920(10) .7635(3) .0719(6) Uani d . 1.00 . . O
O2* .00970(10) .35400(10) .6844(3) .0665(5) Uani d . 1.00 . . O
O3 .0840(2) -.0625(2) .9435(4) .1250(10) Uani d . 1.00 . . O
O3* -.1002(2) .57860(10) .6063(3) .0879(7) Uani d . 1.00 . . O
O4 .1969(2) -.0341(2) 1.1044(4) .1230(10) Uani d . 1.00 . . O
O4* -.1979(2) .54990(10) .4060(3) .1023(8) Uani d . 1.00 . . O
O5 .4042(2) .2571(2) 1.2670(3) .0994(8) Uani d . 1.00 . . O
O5* -.3542(2) .2507(2) .1185(3) .0964(7) Uani d . 1.00 . . O
O6 .3728(2) .3626(2) 1.2126(3) .1074(8) Uani d . 1.00 . . O
O6* -.3153(2) .1498(2) .1733(3) .0997(8) Uani d . 1.00 . . O
N7 .1496(2) -.0125(2) 1.0244(4) .0814(8) Uani d . 1.00 . . N
N7* -.1524(2) .5285(2) .4910(3) .0695(6) Uani d . 1.00 . . N
N8 .3570(2) .2854(2) 1.2035(3) .0746(7) Uani d . 1.00 . . N
N8* -.3070(2) .2259(2) .1906(3) .0692(6) Uani d . 1.00 . . N
N9 .3086(2) .2507(2) .6347(3) .0702(7) Uani d . 1.00 . . N
N9* -.27250(10) .23660(10) .7314(3) .0609(6) Uani d . 1.00 . . N
C10 .0895(2) .2252(2) .8477(3) .0571(7) Uani d . 1.00 . . C
C10* -.0521(2) .2969(2) .5896(3) .0540(6) Uani d . 1.00 . . C
C11 .1462(2) .1957(2) .9426(3) .0522(6) Uani d . 1.00 . . C
C11* -.1120(2) .3247(2) .4983(3) .0505(6) Uani d . 1.00 . . C
C12 .1219(2) .1080(2) .9414(3) .0556(6) Uani d . 1.00 . . C
C12* -.1029(2) .4123(2) .5331(3) .0515(6) Uani d . 1.00 . . C
C13 .1753(2) .0811(2) 1.0266(3) .0583(7) Uani d . 1.00 . . C
C13* -.1608(2) .4366(2) .4509(3) .0536(6) Uani d . 1.00 . . C
C14 .2533(2) .1369(2) 1.1121(3) .0581(7) Uani d . 1.00 . . C
C14* -.2269(2) .3776(2) .3358(3) .0550(6) Uani d . 1.00 . . C
C15 .2748(2) .2232(2) 1.1109(3) .0542(6) Uani d . 1.00 . . C
C15* -.2339(2) .2919(2) .3068(3) .0546(6) Uani d . 1.00 . . C
C16 .2228(2) .2540(2) 1.0285(3) .0559(6) Uani d . 1.00 . . C
C16* -.1785(2) .2632(2) .3839(3) .0541(6) Uani d . 1.00 . . C
C17 .3370(2) .1947(2) .7003(4) .0686(8) Uani d . 1.00 . . C
C17* -.3080(2) .2944(2) .6928(3) .0637(7) Uani d . 1.00 . . C
C18 .4137(2) .2124(2) .7987(4) .0890(10) Uani d . 1.00 . . C
C18* -.3799(2) .2763(2) .5781(4) .0870(10) Uani d . 1.00 . . C
C19 .4264(2) .1463(4) .8528(5) .1060(10) Uani d . 1.00 . . C
C19* -.3987(2) .3483(4) .5592(5) .115(2) Uani d . 1.00 . . C
C20 .3643(4) .0633(3) .8107(5) .1080(10) Uani d . 1.00 . . C
C20* -.3521(4) .4326(4) .6504(7) .127(2) Uani d . 1.00 . . C
C21 .2882(3) .0435(2) .7125(4) .0880(10) Uani d . 1.00 . . C
C21* -.2842(3) .4492(2) .7628(4) .0970(10) Uani d . 1.00 . . C
C22 .2742(2) .1114(2) .6555(4) .0659(8) Uani d . 1.00 . . C
C22* -.2596(2) .3792(2) .7852(4) .0673(8) Uani d . 1.00 . . C
C23 .2056(2) .1170(2) .5561(3) .0673(8) Uani d . 1.00 . . C
C23* -.1928(2) .3717(2) .8863(3) .0614(7) Uani d . 1.00 . . C
C24 .1276(3) .0583(2) .4748(4) .0940(10) Uani d . 1.00 . . C
C24* -.1249(3) .4329(2) .9997(4) .0870(10) Uani d . 1.00 . . C
C25 .0752(2) .0857(4) .3898(5) .1110(10) Uani d . 1.00 . . C
C25* -.0700(2) .4025(3) 1.0729(4) .1020(10) Uani d . 1.00 . . C
C26 .0980(3) .1716(4) .3830(4) .1080(10) Uani d . 1.00 . . C
C26* -.0812(2) .3143(3) 1.0379(4) .0930(10) Uani d . 1.00 . . C
C27 .1752(3) .2338(2) .4602(4) .0814(9) Uani d . 1.00 . . C
C27* -.1475(2) .2521(2) .9265(4) .0700(8) Uani d . 1.00 . . C
C28 .2288(2) .2047(2) .5461(3) .0646(7) Uani d . 1.00 . . C
C28* -.2027(2) .2831(2) .8504(3) .0562(7) Uani d . 1.00 . . C
C29 .3612(2) .3412(2) .6392(4) .0900(10) Uani d . 1.00 . . C
C29* -.3014(2) .1437(2) .6573(4) .0724(8) Uani d . 1.00 . . C
C30 .3591(2) .4080(2) .7868(3) .0679(8) Uani d . 1.00 . . C
C30* -.3724(2) .0888(2) .7351(4) .0747(9) Uani d . 1.00 . . C
C31 .4133(2) .4993(2) .7712(4) .0835(9) Uani d . 1.00 . . C
C31* -.3984(2) -.0080(2) .6605(4) .0860(10) Uani d . 1.00 . . C
C32 .4164(2) .5697(2) .9123(4) .1040(10) Uani d . 1.00 . . C
C32* -.4633(3) -.0640(2) .7417(5) .1160(10) Uani d . 1.00 . . C
H1 .092(4) .323(4) .820(7) .0343(2) Uiso d P .50 . A H
H1* -.034(3) .196(3) .606(7) .0470(2) Uiso d P .50 . B H
H2 -.007(4) .182(4) .716(9) .0661(3) Uiso d P .50 . C H
H2* .044(5) .330(4) .750(8) .0931(3) Uiso d P .50 . D H
H12 .0680 .0660 .8816 .0662 Uiso calc . 1.00 . . H
H12* -.0564 .4562 .6123 .0589 Uiso calc . 1.00 . . H
H14 .2910 .1165 1.1703 .0675 Uiso calc . 1.00 . . H
H14* -.2657 .3970 .2790 .0629 Uiso calc . 1.00 . . H
H16 .2412 .3165 1.0317 .0645 Uiso calc . 1.00 . . H
H16* -.1856 .2011 .3593 .0616 Uiso calc . 1.00 . . H
H18 .4568 .2720 .8263 .1002 Uiso calc . 1.00 . . H
H18* -.4147 .2167 .5172 .1043 Uiso calc . 1.00 . . H
H19 .4800 .1572 .9203 .1203 Uiso calc . 1.00 . . H
H19* -.4462 .3411 .4812 .1297 Uiso calc . 1.00 . . H
H20 .3748 .0187 .8538 .1320 Uiso calc . 1.00 . . H
H20* -.3685 .4798 .6278 .1407 Uiso calc . 1.00 . . H
H21 .2461 -.0149 .6859 .1027 Uiso calc . 1.00 . . H
H21* -.2532 .5081 .8263 .1150 Uiso calc . 1.00 . . H
H24 .1084 -.0031 .4780 .1099 Uiso calc . 1.00 . . H
H24* -.1187 .4946 1.0278 .1026 Uiso calc . 1.00 . . H
H25 .0213 .0441 .3309 .1259 Uiso calc . 1.00 . . H
H25* -.0219 .4438 1.1492 .1232 Uiso calc . 1.00 . . H
H26 .0603 .1898 .3203 .1279 Uiso calc . 1.00 . . H
H26* -.0411 .2961 1.0937 .1085 Uiso calc . 1.00 . . H
H27 .1925 .2955 .4571 .0975 Uiso calc . 1.00 . . H
H27* -.1550 .1903 .9014 .0827 Uiso calc . 1.00 . . H
H29A .3419 .3563 .5429 .1049 Uiso calc . 1.00 . . H
H29B .4198 .3449 .6328 .1049 Uiso calc . 1.00 . . H
H29*A -.2532 .1254 .6659 .0873 Uiso calc . 1.00 . . H
H29*B -.3205 .1350 .5432 .0873 Uiso calc . 1.00 . . H
H30A .3017 .4054 .7978 .0772 Uiso calc . 1.00 . . H
H30B .3828 .3978 .8840 .0772 Uiso calc . 1.00 . . H
H30*A -.3561 .1003 .8508 .0843 Uiso calc . 1.00 . . H
H30*B -.4233 .1047 .7207 .0843 Uiso calc . 1.00 . . H
H31A .3898 .5091 .6734 .0933 Uiso calc . 1.00 . . H
H31B .4710 .5012 .7581 .0933 Uiso calc . 1.00 . . H
H31*A -.3469 -.0228 .6653 .0978 Uiso calc . 1.00 . . H
H31*B -.4196 -.0202 .5451 .0978 Uiso calc . 1.00 . . H
H32A .4513 .6253 .8958 .1152 Uiso calc . 1.00 . . H
H32B .4402 .5608 1.0103 .1152 Uiso calc . 1.00 . . H
H32C .3593 .5692 .9251 .1152 Uiso calc . 1.00 . . H
H32*B -.5156 -.0509 .7358 .1292 Uiso calc . 1.00 . . H
H32*C -.4430 -.0528 .8570 .1292 Uiso calc . 1.00 . . H
H32*A -.4772 -.1249 .6923 .1292 Uiso calc . 1.00 . . H

loop_
_atom_site_aniso_label
_atom_site_aniso_U_11
_atom_site_aniso_U_22
_atom_site_aniso_U_33
_atom_site_aniso_U_12
_atom_site_aniso_U_13
_atom_site_aniso_U_23
O1 .083(2) .072(2) .080(2) .0360(10) -.0060(10) .0280(10)
O1* .0790(10) .0690(10) .0740(10) .0420(10) -.0040(10) .0150(10)
O2 .0660(10) .0740(10) .078(2) .0280(10) -.0090(10) .0210(10)
O2* .0600(10) .0700(10) .0700(10) .0220(10) -.0050(10) .0220(10)
O3 .121(2) .067(2) .170(3) .014(2) -.042(2) .034(2)
O3* .102(2) .0570(10) .090(2) .0180(10) -.0150(10) .0090(10)
O4 .126(2) .078(2) .170(3) .043(2) -.034(2) .042(2)
O4* .095(2) .076(2) .142(2) .0380(10) -.023(2) .0360(10)
O5 .078(2) .112(2) .098(2) .0340(10) -.0290(10) .0100(10)
O5* .080(2) .106(2) .089(2) .0310(10) -.0300(10) .0050(10)
O6 .104(2) .081(2) .112(2) .0050(10) -.023(2) .0230(10)
O6* .104(2) .070(2) .094(2) .0040(10) -.0220(10) .0070(10)
N7 .076(2) .064(2) .103(2) .025(2) -.006(2) .023(2)
N7* .068(2) .059(2) .083(2) .0220(10) .0030(10) .0250(10)
N8 .074(2) .079(2) .061(2) .019(2) -.0010(10) .0120(10)
N8* .060(2) .075(2) .0560(10) .0090(10) .0000(10) .0090(10)
N9 .072(2) .0580(10) .073(2) .0150(10) .0140(10) .0150(10)
N9* .0590(10) .0540(10) .0590(10) .0100(10) .0080(10) .0090(10)
C10 .065(2) .062(2) .053(2) .030(2) .0090(10) .0180(10)
C10* .060(2) .060(2) .049(2) .0270(10) .0090(10) .0160(10)
C11 .051(2) .064(2) .0480(10) .0260(10) .0100(10) .0160(10)
C11* .0500(10) .059(2) .0460(10) .0210(10) .0090(10) .0160(10)
C12 .051(2) .056(2) .061(2) .0200(10) .0030(10) .0150(10)
C12* .0480(10) .060(2) .0450(10) .0170(10) .0040(10) .0140(10)
C13 .064(2) .052(2) .064(2) .0250(10) .0090(10) .0170(10)
C13* .054(2) .056(2) .055(2) .0200(10) .0110(10) .0200(10)
C14 .063(2) .067(2) .054(2) .033(2) .0080(10) .0160(10)
C14* .0460(10) .070(2) .053(2) .0210(10) .0060(10) .0230(10)
C15 .049(2) .064(2) .0470(10) .0190(10) .0050(10) .0100(10)
C15* .0460(10) .071(2) .0410(10) .0140(10) .0070(10) .0140(10)
C16 .062(2) .061(2) .0480(10) .0230(10) .0130(10) .0160(10)
C16* .061(2) .060(2) .0450(10) .0240(10) .0130(10) .0160(10)
C17 .072(2) .070(2) .063(2) .027(2) .021(2) .010(2)
C17* .056(2) .079(2) .059(2) .023(2) .0180(10) .021(2)
C18 .073(2) .116(3) .080(2) .039(2) .018(2) .017(2)
C18* .061(2) .131(3) .077(2) .037(2) .015(2) .036(2)
C19 .095(3) .147(4) .096(3) .073(3) .020(2) .021(3)
C19* .090(3) .207(5) .096(3) .089(4) .038(2) .074(3)
C20 .147(4) .136(4) .090(3) .104(4) .040(3) .032(3)
C20* .161(5) .191(5) .116(4) .132(5) .080(4) .091(4)
C21 .122(3) .071(2) .084(2) .047(2) .045(2) .016(2)
C21* .143(4) .091(3) .098(3) .070(3) .069(3) .050(2)
C22 .077(2) .060(2) .061(2) .029(2) .023(2) .0080(10)
C22* .082(2) .068(2) .060(2) .031(2) .032(2) .022(2)
C23 .075(2) .060(2) .054(2) .016(2) .021(2) -.0010(10)
C23* .075(2) .050(2) .049(2) .0080(10) .0220(10) .0100(10)
C24 .094(3) .082(2) .076(2) .006(2) .023(2) -.001(2)
C24* .096(3) .073(2) .058(2) -.008(2) .021(2) .004(2)
C25 .081(3) .147(4) .067(2) .011(3) .003(2) -.005(3)
C25* .079(3) .127(3) .049(2) -.018(2) .010(2) .008(2)
C26 .100(3) .176(5) .058(2) .066(3) .014(2) .018(3)
C26* .063(2) .150(4) .058(2) .019(2) .007(2) .038(2)
C27 .098(3) .100(3) .063(2) .052(2) .025(2) .024(2)
C27* .071(2) .085(2) .059(2) .026(2) .019(2) .030(2)
C28 .073(2) .063(2) .054(2) .021(2) .019(2) .0080(10)
C28* .053(2) .060(2) .048(2) .0090(10) .0130(10) .0150(10)
C29 .105(3) .065(2) .084(2) .009(2) .032(2) .019(2)
C29* .075(2) .059(2) .065(2) .007(2) .011(2) .0040(10)
C30 .071(2) .066(2) .066(2) .021(2) .0090(10) .0200(10)
C30* .082(2) .059(2) .064(2) .005(2) .014(2) .0070(10)
C31 .085(2) .066(2) .087(2) .012(2) .011(2) .017(2)
C31* .081(2) .069(2) .084(2) .004(2) .006(2) .007(2)
C32 .114(3) .083(2) .103(3) .025(2) .010(2) .016(2)
C32* .114(3) .084(3) .122(3) -.001(2) .003(3) .030(2)

loop_
_atom_type_symbol
_atom_type_description
_atom_type_scat_dispersion_real
_atom_type_scat_dispersion_imag
_atom_type_scat_source
C C .003 .002
;International Tables for Crystallography
(1992, Vol. C)
;
H H .000 .000
;International Tables for Crystallography
(1992, Vol. C)
;
N N .006 .003
;International Tables for Crystallography
(1992, Vol. C)
;
O O .011 .006
;International Tables for Crystallography
(1992, Vol. C)
;

loop_
_geom_angle_atom_site_label_1
_geom_angle_atom_site_label_2
_geom_angle_atom_site_label_3
_geom_angle
_geom_angle_publ_flag
C10 O1 H1 121(4) no
C10* O1* H1* 118(3) no
C10 O2 H2 121(4) no
C10* O2* H2* 114(3) no
O3 N7 O4 123.9(3) yes
O3 N7 C13 118.7(3) no
O4 N7 C13 117.4(2) no
O3* N7* O4* 124.3(3) yes
O3* N7* C13* 118.4(3) no
O4* N7* C13* 117.3(2) no
O5 N8 O6 124.0(2) yes
O5 N8 C15 118.5(3) no
O6 N8 C15 117.5(3) no
O5* N8* O6* 124.1(2) yes
O5* N8* C15* 118.5(3) no
O6* N8* C15* 117.5(3) no
C17 N9 C28 109.4(2) no
C17 N9 C29 124.4(2) no
C28 N9 C29 125.6(3) no
C17* N9* C28* 108.3(2) no
C17* N9* C29* 126.0(2) no
C28* N9* C29* 125.6(3) no
O1 C10 O2 125.2(3) yes
O1 C10 C11 116.3(2) yes
O2 C10 C11 118.5(3) yes
O1* C10* O2* 125.5(3) yes
O1* C10* C11* 115.7(2) yes
O2* C10* C11* 118.8(3) yes
C10 C11 C12 119.3(2) no
C10 C11 C16 120.8(3) no
C12 C11 C16 119.9(3) no
C10* C11* C12* 119.4(2) no
C10* C11* C16* 120.4(2) no
C12* C11* C16* 120.2(3) no
C11 C12 C13 118.9(2) no
C11 C12 H12 120.9 no
C13 C12 H12 120.2 no
C11* C12* C13* 118.6(2) no
C11* C12* H12* 121.1 no
C13* C12* H12* 120.2 no
N7 C13 C12 118.8(2) no
N7 C13 C14 117.9(3) no
C12 C13 C14 123.3(3) no
N7* C13* C12* 118.5(2) no
N7* C13* C14* 118.8(3) no
C12* C13* C14* 122.8(3) no
C13 C14 C15 116.0(3) no
C13 C14 H14 122.2 no
C15 C14 H14 121.8 no
C13* C14* C15* 116.6(3) no
C13* C14* H14* 120.6 no
C15* C14* H14* 122.8 no
N8 C15 C14 117.8(3) no
N8 C15 C16 119.1(3) no
C14 C15 C16 123.1(2) no
N8* C15* C14* 118.2(3) no
N8* C15* C16* 118.1(3) no
C14* C15* C16* 123.7(2) no
C11 C16 C15 118.8(2) no
C11 C16 H16 121.5 no
C15 C16 H16 119.7 no
C11* C16* C15* 118.1(2) no
C11* C16* H16* 120.7 no
C15* C16* H16* 121.2 no
N9 C17 C18 129.5(3) no
N9 C17 C22 108.7(3) no
C18 C17 C22 121.8(3) no
N9* C17* C18* 128.2(3) no
N9* C17* C22* 109.0(3) no
C18* C17* C22* 122.8(3) no
C17 C18 C19 118.9(3) no
C17 C18 H18 119.3 no
C19 C18 H18 121.9 no
C17* C18* C19* 115.6(3) no
C17* C18* H18* 122.2 no
C19* C18* H18* 122.2 no
C18 C19 C20 120.1(4) no
C18 C19 H19 120.0 no
C20 C19 H19 119.9 no
C18* C19* C20* 122.5(5) no
C18* C19* H19* 120.3 no
C20* C19* H19* 117.1 no
C19 C20 C21 122.5(5) no
C19 C20 H20 117.7 no
C21 C20 H20 119.8 no
C19* C20* C21* 121.5(6) no
C19* C20* H20* 117.5 no
C21* C20* H20* 120.9 no
C20 C21 C22 118.0(3) no
C20 C21 H21 120.4 no
C22 C21 H21 121.5 no
C20* C21* C22* 119.0(3) no
C20* C21* H21* 120.3 no
C22* C21* H21* 120.7 no
C17 C22 C21 118.8(3) no
C17 C22 C23 106.8(3) no
C21 C22 C23 134.4(3) no
C17* C22* C21* 118.5(3) no
C17* C22* C23* 106.7(3) no
C21* C22* C23* 134.8(2) no
C22 C23 C24 134.8(3) no
C22 C23 C28 107.3(2) no
C24 C23 C28 117.9(3) no
C22* C23* C24* 132.9(3) no
C22* C23* C28* 106.9(2) no
C24* C23* C28* 120.1(3) no
C23 C24 C25 120.1(3) no
C23 C24 H24 121.2 no
C25 C24 H24 118.7 no
C23* C24* C25* 117.4(3) no
C23* C24* H24* 120.4 no
C25* C24* H24* 122.1 no
C24 C25 C26 121.4(3) no
C24 C25 H25 119.8 no
C26 C25 H25 118.7 no
C24* C25* C26* 121.9(3) no
C24* C25* H25* 118.9 no
C26* C25* H25* 119.2 no
C25 C26 C27 121.7(5) no
C25 C26 H26 120.3 no
C27 C26 H26 118.0 no
C25* C26* C27* 122.2(4) no
C25* C26* H26* 118.8 no
C27* C26* H26* 119.1 no
C26 C27 C28 116.4(4) no
C26 C27 H27 122.9 no
C28 C27 H27 120.8 no
C26* C27* C28* 116.0(3) no
C26* C27* H27* 122.1 no
C28* C27* H27* 121.9 no
N9 C28 C23 107.7(3) no
N9 C28 C27 129.8(3) no
C23 C28 C27 122.5(3) no
N9* C28* C23* 109.0(3) no
N9* C28* C27* 128.6(2) no
C23* C28* C27* 122.4(2) no
N9 C29 C30 115.5(3) no
N9 C29 H29A 108.5 no
N9 C29 H29B 108.4 no
C30 C29 H29A 107.7 no
C30 C29 H29B 108.5 no
H29A C29 H29B 107.9 no
N9* C29* C30* 114.4(3) no
N9* C29* H29*A 107.9 no
N9* C29* H29*B 107.5 no
C30* C29* H29*A 108.5 no
C30* C29* H29*B 109.4 no
H29*A C29* H29*B 109.1 no
C29 C30 C31 109.8(2) no
C29 C30 H30A 110.6 no
C29 C30 H30B 109.7 no
C31 C30 H30A 109.0 no
C31 C30 H30B 108.3 no
H30A C30 H30B 109.3 no
C29* C30* C31* 113.2(3) no
C29* C30* H30*A 110.4 no
C29* C30* H30*B 109.0 no
C31* C30* H30*A 109.1 no
C31* C30* H30*B 107.6 no
H30*A C30* H30*B 107.4 no
C30 C31 C32 113.9(3) no
C30 C31 H31A 108.2 no
C30 C31 H31B 108.5 no
C32 C31 H31A 108.9 no
C32 C31 H31B 108.9 no
H31A C31 H31B 108.4 no
C30* C31* C32* 114.6(3) no
C30* C31* H31*A 107.6 no
C30* C31* H31*B 108.9 no
C32* C31* H31*A 109.0 no
C32* C31* H31*B 109.3 no
H31*A C31* H31*B 107.1 no
C31 C32 H32A 110.1 no
C31 C32 H32B 109.5 no
C31 C32 H32C 109.5 no
H32A C32 H32B 109.2 no
H32A C32 H32C 109.3 no
H32B C32 H32C 109.1 no
C31* C32* H32*B 109.9 no
C31* C32* H32*C 110.3 no
C31* C32* H32*A 112.1 no
H32*B C32* H32*C 107.3 no
H32*B C32* H32*A 108.3 no
H32*C C32* H32*A 108.7 no

loop_
_geom_bond_atom_site_label_1
_geom_bond_atom_site_label_2
_geom_bond_site_symmetry_1
_geom_bond_site_symmetry_2
_geom_bond_distance
_geom_bond_publ_flag
O1 C10 . . 1.272(4) yes
O1 H1 . . .64(7) no
O1* C10* . . 1.281(4) yes
O1* H1* . . .86(6) no
O2 C10 . . 1.249(3) yes
O2 H2 . . .74(8) no
O2* C10* . . 1.247(3) yes
O2* H2* . . 1.01(8) no
O3 N7 . . 1.199(4) yes
O3* N7* . . 1.221(3) yes
O4 N7 . . 1.211(5) yes
O4* N7* . . 1.214(4) yes
O5 N8 . . 1.211(4) yes
O5* N8* . . 1.207(4) yes
O6 N8 . . 1.215(4) yes
O6* N8* . . 1.211(4) yes
N7 C13 . . 1.477(4) no
N7* C13* . . 1.463(4) no
N8 C15 . . 1.475(3) no
N8* C15* . . 1.482(3) no
N9 C17 . . 1.384(5) no
N9 C28 . . 1.379(4) no
N9 C29 . . 1.465(4) yes
N9* C17* . . 1.383(5) no
N9* C28* . . 1.386(3) no
N9* C29* . . 1.448(3) yes
C10 C11 . . 1.487(5) no
C10* C11* . . 1.489(4) no
C11 C12 . . 1.385(4) no
C11 C16 . . 1.374(3) no
C11* C12* . . 1.390(4) no
C11* C16* . . 1.391(3) no
C12 C13 . . 1.369(4) no
C12 H12 . . .969 no
C12* C13* . . 1.384(4) no
C12* H12* . . .973 no
C13 C14 . . 1.379(3) no
C13* C14* . . 1.377(3) no
C14 C15 . . 1.370(4) no
C14 H14 . . .974 no
C14* C15* . . 1.369(4) no
C14* H14* . . .971 no
C15 C16 . . 1.384(4) no
C15* C16* . . 1.379(4) no
C16 H16 . . .981 no
C16* H16* . . .981 no
C17 C18 . . 1.403(5) no
C17 C22 . . 1.394(4) no
C17* C18* . . 1.414(4) no
C17* C22* . . 1.406(4) no
C18 C19 . . 1.361(7) no
C18 H18 . . .984 no
C18* C19* . . 1.386(8) no
C18* H18* . . .980 no
C19 C20 . . 1.386(6) no
C19 H19 . . .981 no
C19* C20* . . 1.391(7) no
C19* H19* . . .967 no
C20 C21 . . 1.385(7) no
C20 H20 . . .961 no
C20* C21* . . 1.359(7) no
C20* H20* . . .973 no
C21 C22 . . 1.410(5) no
C21 H21 . . .965 no
C21* C22* . . 1.416(6) no
C21* H21* . . .966 no
C22 C23 . . 1.433(5) no
C22* C23* . . 1.432(5) no
C23 C24 . . 1.380(4) no
C23 C28 . . 1.410(4) no
C23* C24* . . 1.398(4) no
C23* C28* . . 1.401(4) no
C24 C25 . . 1.361(7) no
C24 H24 . . .976 no
C24* C25* . . 1.375(7) no
C24* H24* . . .978 no
C25 C26 . . 1.374(8) no
C25 H25 . . .965 no
C25* C26* . . 1.390(7) no
C25* H25* . . .963 no
C26 C27 . . 1.379(5) no
C26 H26 . . .971 no
C26* C27* . . 1.379(4) no
C26* H26* . . .970 no
C27 C28 . . 1.400(6) no
C27 H27 . . .983 no
C27* C28* . . 1.399(5) no
C27* H27* . . .977 no
C29 C30 . . 1.495(4) yes
C29 H29A . . .972 no
C29 H29B . . .966 no
C29* C30* . . 1.504(4) yes
C29* H29*A . . .960 no
C29* H29*B . . .964 no
C30 C31 . . 1.529(4) yes
C30 H30A . . .955 no
C30 H30B . . .967 no
C30* C31* . . 1.512(4) yes
C30* H30*A . . .960 no
C30* H30*B . . .985 no
C31 C32 . . 1.471(4) yes
C31 H31A . . .966 no
C31 H31B . . .967 no
C31* C32* . . 1.472(5) yes
C31* H31*A . . .976 no
C31* H31*B . . .974 no
C32 H32A . . .960 no
C32 H32B . . .963 no
C32 H32C . . .962 no
C32* H32*B . . .975 no
C32* H32*C . . .971 no
C32* H32*A . . .958 no

loop_
_geom_hbond_atom_site_label_D
_geom_hbond_atom_site_label_H
_geom_hbond_atom_site_label_A
_geom_hbond_distance_DH
_geom_hbond_distance_HA
_geom_hbond_distance_DA
_geom_hbond_angle_DHA
O1 H1 O2* .64(7) 2.02(7) 2.651(4) 171(6)
O1* H1* O2 .86(6) 1.82(6) 2.637(4) 158(5)
O2 H2 O1* .74(8) 1.90(8) 2.637(4) 169(8)
O2* H2* O1 1.01(8) 1.65(8) 2.651(4) 170(6)
